data_7045049
loop_
_publ_author_name
'Konarev, Dmitri V.'
'Troyanov, Sergey I.'
'Shestakov, Alexander F.'
'Yudanova, Evgeniya I.'
'Otsuka, Akihiro'
'Yamochi, Hideki'
'Kitagawa, Hiroshi'
'Lyubovskaya, Rimma N.'

_publ_section_title
;
 Reaction of tin(iv) phthalocyanine dichloride with decamethylmetallocenes
 (M = Cr<sup>II</sup> and Co<sup>II</sup>). Strong magnetic coupling of
 spins in
 (Cp*<sub>2</sub>Co<sup>+</sup>){Sn<sup>IV</sup>Cl<sub>2</sub>(Pc&#x02D9;<sup>3-</sup>)}&#x02D9;<sup>-</sup>&#x00B7;2C<sub>6</sub>H<sub>4</sub>Cl<sub>2</sub>.
;
_journal_issue 4
_journal_name_full 'Dalton transactions (Cambridge, England : 2003)'
_journal_page_first 1243
_journal_page_last 1250
_journal_paper_doi 10.1039/c7dt03807k
_journal_volume 47
_journal_year 2018
_chemical_formula_sum 'C64 H54 Cl6 Co N8 Sn'
_chemical_formula_weight 1325.47
_space_group_crystal_system monoclinic
_space_group_IT_number 14
_space_group_name_Hall '-P 2ybc'
_space_group_name_H-M_alt 'P 1 21/c 1'
_symmetry_space_group_name_Hall '-P 2ybc'
_symmetry_space_group_name_H-M 'P 1 21/c 1'
_atom_sites_solution_hydrogens geom
_atom_sites_solution_secondary difmap
_audit_creation_method SHELXL-2014/7
_audit_update_record
;
2017-11-16 deposited with the CCDC.
2017-12-13 downloaded from the CCDC.
;
_cell_angle_alpha 90
_cell_angle_beta 98.234(10)
_cell_angle_gamma 90
_cell_formula_units_Z 4
_cell_length_a 10.6760(10)
_cell_length_b 28.916(3)
_cell_length_c 18.615(2)
_cell_measurement_reflns_used 34000
_cell_measurement_temperature 100(2)
_cell_measurement_theta_max 32
_cell_measurement_theta_min 5
_cell_volume 5687.3(10)
_computing_cell_refinement XDS
_computing_data_collection XDS
_computing_data_reduction XDS
_computing_structure_refinement 'SHELXL-2014/7 (Sheldrick, 2014)'
_computing_structure_solution SHELXS
_diffrn_ambient_temperature 100(2)
_diffrn_measured_fraction_theta_full 0.970
_diffrn_measured_fraction_theta_max 0.932
_diffrn_measurement_device_type MAR225
_diffrn_measurement_method CCD
_diffrn_radiation_type synchrotron
_diffrn_radiation_wavelength 0.84344
_diffrn_reflns_av_R_equivalents 0.0344
_diffrn_reflns_av_unetI/netI 0.0230
_diffrn_reflns_Laue_measured_fraction_full 0.970
_diffrn_reflns_Laue_measured_fraction_max 0.932
_diffrn_reflns_limit_h_max 14
_diffrn_reflns_limit_h_min -14
_diffrn_reflns_limit_k_max 39
_diffrn_reflns_limit_k_min -39
_diffrn_reflns_limit_l_max 24
_diffrn_reflns_limit_l_min -24
_diffrn_reflns_number 87516
_diffrn_reflns_point_group_measured_fraction_full 0.970
_diffrn_reflns_point_group_measured_fraction_max 0.932
_diffrn_reflns_theta_full 30.100
_diffrn_reflns_theta_max 34.740
_diffrn_reflns_theta_min 2.435
_diffrn_source 'BL 14.2 PSF, BESSY, Berlin, Germany'
_exptl_absorpt_coefficient_mu 1.680
_exptl_absorpt_correction_type none
_exptl_crystal_colour black
_exptl_crystal_density_diffrn 1.548
_exptl_crystal_description needle
_exptl_crystal_F_000 2692
_exptl_crystal_recrystallization_method 'Re-crystallisation from solvent: n-hexane/o-dichlorobenzene misture'
_exptl_crystal_size_max 0.050
_exptl_crystal_size_mid 0.020
_exptl_crystal_size_min 0.010
_refine_diff_density_max 1.047
_refine_diff_density_min -0.942
_refine_diff_density_rms 0.077
_refine_ls_extinction_method none
_refine_ls_goodness_of_fit_ref 1.011
_refine_ls_hydrogen_treatment constr
_refine_ls_matrix_type full
_refine_ls_number_parameters 946
_refine_ls_number_reflns 13710
_refine_ls_number_restraints 73
_refine_ls_restrained_S_all 1.018
_refine_ls_R_factor_all 0.0529
_refine_ls_R_factor_gt 0.0500
_refine_ls_shift/su_max 0.033
_refine_ls_shift/su_mean 0.001
_refine_ls_structure_factor_coef Fsqd
_refine_ls_weighting_details 'w=1/[\s^2^(Fo^2^)+(0.0300P)^2^+15.0000P] where P=(Fo^2^+2Fc^2^)/3'
_refine_ls_weighting_scheme calc
_refine_ls_wR_factor_gt 0.1138
_refine_ls_wR_factor_ref 0.1156
_reflns_Friedel_coverage 0.000
_reflns_number_gt 12829
_reflns_number_total 13710
_reflns_threshold_expression 'I > 2\s(I)'
_cod_data_source_file c7dt03807k2.cif
_cod_data_source_block kon15-2
_cod_depositor_comments 'Adding full bibliography for 7045049--7045050.cif.'
_cod_database_code 7045049
_shelx_shelxl_version_number 2014/7
_shelx_space_group_comment
;
The symmetry employed for this shelxl refinement is uniquely defined
by the following loop, which should always be used as a source of
symmetry information in preference to the above space-group names.
They are only intended as comments.
;
_shelx_estimated_absorpt_t_min 0.949
_shelx_estimated_absorpt_t_max 0.989

loop_
_space_group_symop_operation_xyz
'x, y, z'
'-x, y+1/2, -z+1/2'
'-x, -y, -z'
'x, -y-1/2, z-1/2'

loop_
_atom_site_label
_atom_site_type_symbol
_atom_site_fract_x
_atom_site_fract_y
_atom_site_fract_z
_atom_site_U_iso_or_equiv
_atom_site_adp_type
_atom_site_occupancy
_atom_site_site_symmetry_order
_atom_site_calc_flag
_atom_site_refinement_flags_posn
_atom_site_refinement_flags_adp
_atom_site_refinement_flags_occupancy
_atom_site_disorder_assembly
_atom_site_disorder_group
Co1 Co 0.46260(4) 0.62769(2) 0.12930(2) 0.03113(10) Uani 1 1 d . . . . .
C1 C 0.6110(3) 0.58650(10) 0.11076(15) 0.0321(6) Uani 1 1 d . . . . .
C2 C 0.6151(3) 0.59511(12) 0.18703(16) 0.0370(6) Uani 1 1 d . . . . .
C3 C 0.6244(3) 0.64394(13) 0.19791(19) 0.0449(8) Uani 1 1 d . . . . .
C4 C 0.6254(3) 0.66542(12) 0.1293(2) 0.0453(8) Uani 1 1 d . . . . .
C5 C 0.6169(3) 0.63002(12) 0.07523(18) 0.0390(7) Uani 1 1 d . . . . .
C6 C 0.6068(3) 0.54018(12) 0.0752(2) 0.0455(8) Uani 1 1 d . . . . .
H6A H 0.5691 0.5431 0.0242 0.068 Uiso 1 1 calc R U . . .
H6B H 0.5557 0.5190 0.1001 0.068 Uiso 1 1 calc R U . . .
H6C H 0.6930 0.5280 0.0778 0.068 Uiso 1 1 calc R U . . .
C7 C 0.6155(4) 0.55929(16) 0.2449(2) 0.0549(10) Uani 1 1 d . . . . .
H7A H 0.5782 0.5306 0.2234 0.082 Uiso 1 1 calc R U . . .
H7B H 0.5659 0.5704 0.2818 0.082 Uiso 1 1 calc R U . . .
H7C H 0.7028 0.5534 0.2674 0.082 Uiso 1 1 calc R U . . .
C8 C 0.6345(4) 0.6677(2) 0.2696(3) 0.0778(16) Uani 1 1 d . . . . .
H8A H 0.7237 0.6703 0.2906 0.117 Uiso 1 1 calc R U . . .
H8B H 0.5889 0.6497 0.3023 0.117 Uiso 1 1 calc R U . . .
H8C H 0.5973 0.6987 0.2631 0.117 Uiso 1 1 calc R U . . .
C9 C 0.6387(4) 0.71647(14) 0.1165(3) 0.0738(14) Uani 1 1 d . . . . .
H9A H 0.6027 0.7338 0.1538 0.111 Uiso 1 1 calc R U . . .
H9B H 0.5937 0.7245 0.0685 0.111 Uiso 1 1 calc R U . . .
H9C H 0.7285 0.7243 0.1187 0.111 Uiso 1 1 calc R U . . .
C10 C 0.6180(4) 0.63713(17) -0.0039(2) 0.0599(11) Uani 1 1 d . . . . .
H10A H 0.5804 0.6672 -0.0183 0.090 Uiso 1 1 calc R U . . .
H10B H 0.5688 0.6126 -0.0312 0.090 Uiso 1 1 calc R U . . .
H10C H 0.7054 0.6362 -0.0142 0.090 Uiso 1 1 calc R U . . .
C11 C 0.3009(13) 0.5996(3) 0.0766(8) 0.032(2) Uani 0.756(11) 1 d . . P A 1
C12 C 0.3020(12) 0.5977(4) 0.1525(6) 0.036(2) Uani 0.756(11) 1 d . . P A 1
C13 C 0.3109(7) 0.6444(4) 0.1788(5) 0.0413(17) Uani 0.756(11) 1 d . . P A 1
C14 C 0.3156(8) 0.6746(3) 0.1183(5) 0.0408(16) Uani 0.756(11) 1 d . . P A 1
C15 C 0.3105(13) 0.6468(5) 0.0540(6) 0.037(2) Uani 0.756(11) 1 d . . P A 1
C16 C 0.2885(5) 0.55920(19) 0.0242(3) 0.0442(12) Uiso 0.756(11) 1 d . . P A 1
H16A H 0.1994 0.5554 0.0034 0.066 Uiso 0.756(11) 1 calc R U P A 1
H16B H 0.3187 0.5309 0.0502 0.066 Uiso 0.756(11) 1 calc R U P A 1
H16C H 0.3391 0.5652 -0.0147 0.066 Uiso 0.756(11) 1 calc R U P A 1
C17 C 0.2905(6) 0.5550(3) 0.1965(4) 0.0540(16) Uani 0.756(11) 1 d . . P A 1
H17A H 0.2008 0.5478 0.1965 0.081 Uiso 0.756(11) 1 calc R U P A 1
H17B H 0.3312 0.5602 0.2464 0.081 Uiso 0.756(11) 1 calc R U P A 1
H17C H 0.3318 0.5292 0.1753 0.081 Uiso 0.756(11) 1 calc R U P A 1
C18 C 0.3092(6) 0.6596(3) 0.2557(4) 0.064(2) Uani 0.756(11) 1 d . . P A 1
H18A H 0.3479 0.6903 0.2629 0.096 Uiso 0.756(11) 1 calc R U P A 1
H18B H 0.3572 0.6375 0.2888 0.096 Uiso 0.756(11) 1 calc R U P A 1
H18C H 0.2216 0.6609 0.2656 0.096 Uiso 0.756(11) 1 calc R U P A 1
C19 C 0.3203(6) 0.72664(19) 0.1203(5) 0.0592(17) Uani 0.756(11) 1 d . . P A 1
H19A H 0.3679 0.7379 0.0824 0.089 Uiso 0.756(11) 1 calc R U P A 1
H19B H 0.3622 0.7369 0.1679 0.089 Uiso 0.756(11) 1 calc R U P A 1
H19C H 0.2340 0.7390 0.1117 0.089 Uiso 0.756(11) 1 calc R U P A 1
C20 C 0.3061(7) 0.6646(3) -0.0215(4) 0.0538(16) Uani 0.756(11) 1 d . . P A 1
H20A H 0.2185 0.6722 -0.0414 0.081 Uiso 0.756(11) 1 calc R U P A 1
H20B H 0.3381 0.6408 -0.0517 0.081 Uiso 0.756(11) 1 calc R U P A 1
H20C H 0.3587 0.6924 -0.0210 0.081 Uiso 0.756(11) 1 calc R U P A 1
C11A C 0.300(4) 0.6041(16) 0.064(3) 0.048(12) Uani 0.244(11) 1 d . . P A 2
C12A C 0.301(4) 0.5856(13) 0.139(3) 0.044(7) Uani 0.244(11) 1 d . . P A 2
C13A C 0.307(2) 0.6237(11) 0.1867(15) 0.041(6) Uani 0.244(11) 1 d . . P A 2
C14A C 0.310(2) 0.6663(8) 0.1455(16) 0.033(4) Uani 0.244(11) 1 d . . P A 2
C15A C 0.302(4) 0.6527(14) 0.0728(15) 0.029(7) Uani 0.244(11) 1 d . . P A 2
C16A C 0.2897(17) 0.5762(7) -0.0006(11) 0.055(5) Uiso 0.244(11) 1 d . . P A 2
H16D H 0.3309 0.5920 -0.0376 0.082 Uiso 0.244(11) 1 calc R U P A 2
H16E H 0.2001 0.5713 -0.0192 0.082 Uiso 0.244(11) 1 calc R U P A 2
H16F H 0.3308 0.5463 0.0109 0.082 Uiso 0.244(11) 1 calc R U P A 2
C17A C 0.288(2) 0.5368(8) 0.1622(19) 0.072(7) Uani 0.244(11) 1 d . U P A 2
H17D H 0.1986 0.5281 0.1550 0.109 Uiso 0.244(11) 1 calc R U P A 2
H17E H 0.3228 0.5337 0.2136 0.109 Uiso 0.244(11) 1 calc R U P A 2
H17F H 0.3349 0.5165 0.1332 0.109 Uiso 0.244(11) 1 calc R U P A 2
C18A C 0.3116(18) 0.6245(12) 0.2697(8) 0.069(7) Uani 0.244(11) 1 d . . P A 2
H18D H 0.3680 0.6494 0.2902 0.103 Uiso 0.244(11) 1 calc R U P A 2
H18E H 0.3436 0.5948 0.2900 0.103 Uiso 0.244(11) 1 calc R U P A 2
H18F H 0.2264 0.6299 0.2818 0.103 Uiso 0.244(11) 1 calc R U P A 2
C19A C 0.3165(18) 0.7157(8) 0.1706(16) 0.068(7) Uani 0.244(11) 1 d . . P A 2
H19D H 0.3748 0.7329 0.1443 0.102 Uiso 0.244(11) 1 calc R U P A 2
H19E H 0.3469 0.7168 0.2228 0.102 Uiso 0.244(11) 1 calc R U P A 2
H19F H 0.2321 0.7296 0.1609 0.102 Uiso 0.244(11) 1 calc R U P A 2
C20A C 0.301(2) 0.6830(11) 0.0069(13) 0.066(6) Uani 0.244(11) 1 d . . P A 2
H20D H 0.2135 0.6920 -0.0114 0.099 Uiso 0.244(11) 1 calc R U P A 2
H20E H 0.3366 0.6660 -0.0309 0.099 Uiso 0.244(11) 1 calc R U P A 2
H20F H 0.3514 0.7108 0.0201 0.099 Uiso 0.244(11) 1 calc R U P A 2
Sn1 Sn 0.47213(2) 0.38679(2) 0.27243(2) 0.03042(7) Uani 1 1 d . . . B 1
Cl1 Cl 0.43354(8) 0.33744(3) 0.37500(4) 0.03662(15) Uani 1 1 d . . . B 1
Cl2 Cl 0.50717(8) 0.43536(3) 0.16568(4) 0.04020(17) Uani 1 1 d . . . B 1
N1 N 0.5093(3) 0.44339(9) 0.33845(13) 0.0399(6) Uani 1 1 d . . . B 1
N2 N 0.2958(3) 0.47560(9) 0.32527(14) 0.0451(7) Uani 1 1 d . . . B 1
N3 N 0.2852(3) 0.40497(9) 0.25372(13) 0.0352(5) Uani 1 1 d . . . B 1
N4 N 0.2070(3) 0.34287(10) 0.17112(13) 0.0368(5) Uani 1 1 d . . . B 1
N5 N 0.4352(2) 0.33131(8) 0.20415(13) 0.0328(5) Uani 1 1 d . . . B 1
N6 N 0.6511(3) 0.30096(10) 0.21433(15) 0.0413(6) Uani 1 1 d . . . B 1
N7 N 0.6604(3) 0.36987(10) 0.28980(14) 0.0390(6) Uani 1 1 d . . . B 1
N8 N 0.7357(3) 0.43209(12) 0.37325(15) 0.0495(8) Uani 1 1 d . . . B 1
C21 C 0.6275(4) 0.45487(13) 0.37311(17) 0.0464(8) Uani 1 1 d . . . B 1
C22 C 0.596(5) 0.4998(11) 0.414(2) 0.039(6) Uani 0.36(5) 1 d . . P B 1
C23 C 0.462(3) 0.5111(19) 0.395(3) 0.035(5) Uani 0.36(5) 1 d . . P B 1
C24 C 0.4195(4) 0.47573(11) 0.35082(16) 0.0444(8) Uani 1 1 d . . . B 1
C25 C 0.2356(3) 0.44436(11) 0.28178(16) 0.0401(7) Uani 1 1 d . . . B 1
C26 C 0.1014(4) 0.44537(13) 0.25259(18) 0.0466(8) Uani 1 1 d . . . B 1
C27 C 0.0753(3) 0.40685(14) 0.20787(17) 0.0440(8) Uani 1 1 d . . . B 1
C28 C 0.1938(3) 0.38109(12) 0.20826(16) 0.0375(6) Uani 1 1 d . . . B 1
C29 C 0.3168(3) 0.32008(11) 0.16932(15) 0.0343(6) Uani 1 1 d . . . B 1
C30 C 0.3321(3) 0.27922(11) 0.12698(15) 0.0387(7) Uani 1 1 d . . . B 1
C31 C 0.4615(4) 0.26816(11) 0.13698(16) 0.0402(7) Uani 1 1 d . . . B 1
C32 C 0.5266(3) 0.30104(10) 0.18755(16) 0.0367(6) Uani 1 1 d . . . B 1
C33 C 0.7098(3) 0.33091(13) 0.26112(18) 0.0432(7) Uani 1 1 d . . . B 1
C34 C 0.8438(3) 0.32915(15) 0.2934(2) 0.0534(10) Uani 1 1 d . . . B 1
C35 C 0.8680(4) 0.36724(16) 0.3394(2) 0.0540(10) Uani 1 1 d . . . B 1
C36 C 0.7504(3) 0.39365(14) 0.33730(18) 0.0470(8) Uani 1 1 d . . . B 1
C37 C 0.676(3) 0.5305(12) 0.4537(18) 0.044(5) Uani 0.36(5) 1 d . . P B 1
H37 H 0.7650 0.5255 0.4625 0.053 Uiso 0.36(5) 1 calc R U P B 1
C38 C 0.621(3) 0.5690(7) 0.4807(12) 0.041(5) Uani 0.36(5) 1 d . . P B 1
H38 H 0.6743 0.5891 0.5119 0.049 Uiso 0.36(5) 1 calc R U P B 1
C39 C 0.494(3) 0.5800(8) 0.4653(17) 0.038(5) Uani 0.36(5) 1 d . . P B 1
H39 H 0.4639 0.6074 0.4850 0.046 Uiso 0.36(5) 1 calc R U P B 1
C40 C 0.412(2) 0.5521(6) 0.4222(10) 0.028(4) Uani 0.36(5) 1 d . . P B 1
H40 H 0.3250 0.5598 0.4111 0.034 Uiso 0.36(5) 1 calc R U P B 1
C22A C 0.625(3) 0.4964(8) 0.4094(12) 0.052(6) Uani 0.64(5) 1 d . . P B 2
C23A C 0.500(3) 0.5101(9) 0.3989(12) 0.046(5) Uani 0.64(5) 1 d . . P B 2
C37A C 0.717(3) 0.5218(8) 0.4570(11) 0.063(5) Uani 0.64(5) 1 d . . P B 2
H37A H 0.8025 0.5118 0.4670 0.076 Uiso 0.64(5) 1 calc R U P B 2
C38A C 0.676(3) 0.5618(6) 0.4881(7) 0.061(5) Uani 0.64(5) 1 d . U P B 2
H38A H 0.7346 0.5799 0.5194 0.073 Uiso 0.64(5) 1 calc R U P B 2
C39A C 0.553(3) 0.5753(5) 0.4745(6) 0.059(5) Uani 0.64(5) 1 d . . P B 2
H39A H 0.5281 0.6031 0.4958 0.071 Uiso 0.64(5) 1 calc R U P B 2
C40A C 0.463(3) 0.5500(5) 0.4311(7) 0.051(3) Uani 0.64(5) 1 d . . P B 2
H40A H 0.3773 0.5597 0.4232 0.062 Uiso 0.64(5) 1 calc R U P B 2
C41 C 0.0053(5) 0.47623(17) 0.2638(2) 0.0642(12) Uani 1 1 d . . . B 1
H41 H 0.0226 0.5026 0.2940 0.077 Uiso 1 1 calc R U . B 1
C42 C -0.1148(5) 0.4672(2) 0.2296(3) 0.0751(16) Uani 1 1 d . . . B 1
H42 H -0.1817 0.4876 0.2369 0.090 Uiso 1 1 calc R U . B 1
C43 C -0.1411(4) 0.4292(2) 0.1849(3) 0.0728(16) Uani 1 1 d . . . B 1
H43 H -0.2251 0.4243 0.1615 0.087 Uiso 1 1 calc R U . B 1
C44 C -0.0467(4) 0.39810(17) 0.1734(2) 0.0555(10) Uani 1 1 d . . . B 1
H44 H -0.0649 0.3718 0.1431 0.067 Uiso 1 1 calc R U . B 1
C45 C 0.2446(4) 0.25301(13) 0.08091(18) 0.0514(9) Uani 1 1 d . . . B 1
H45 H 0.1567 0.2599 0.0749 0.062 Uiso 1 1 calc R U . B 1
C46 C 0.2913(5) 0.21649(15) 0.0443(2) 0.0637(12) Uani 1 1 d . . . B 1
H46 H 0.2342 0.1981 0.0124 0.076 Uiso 1 1 calc R U . B 1
C47 C 0.4198(6) 0.20618(13) 0.0531(2) 0.0651(13) Uani 1 1 d . . . B 1
H47 H 0.4480 0.1811 0.0266 0.078 Uiso 1 1 calc R U . B 1
C48 C 0.5081(4) 0.23124(12) 0.09915(18) 0.0503(9) Uani 1 1 d . . . B 1
H48 H 0.5957 0.2239 0.1050 0.060 Uiso 1 1 calc R U . B 1
C49 C 0.9384(4) 0.29774(18) 0.2830(3) 0.0668(13) Uani 1 1 d . . . B 1
H49 H 0.9223 0.2717 0.2520 0.080 Uiso 1 1 calc R U . B 1
C50 C 1.0586(4) 0.3069(2) 0.3211(3) 0.0809(18) Uani 1 1 d . . . B 1
H50 H 1.1260 0.2864 0.3152 0.097 Uiso 1 1 calc R U . B 1
C51 C 1.0837(4) 0.3442(2) 0.3665(3) 0.0793(17) Uani 1 1 d . . . B 1
H51 H 1.1671 0.3488 0.3910 0.095 Uiso 1 1 calc R U . B 1
C52 C 0.9885(4) 0.3752(2) 0.3771(2) 0.0692(14) Uani 1 1 d . . . B 1
H52 H 1.0051 0.4009 0.4089 0.083 Uiso 1 1 calc R U . B 1
Cl3 Cl 1.2723(14) 0.6662(6) 0.5018(7) 0.297(7) Uani 0.5 1 d . U P . .
Cl3A Cl 1.2944(2) 0.66219(13) 0.50701(13) 0.0750(9) Uani 0.5 1 d . U P . .
Cl4 Cl 1.1076(14) 0.7240(5) 0.4142(11) 0.323(8) Uani 0.5 1 d . . P . .
Cl4A Cl 1.1133(2) 0.73132(10) 0.4102(2) 0.0808(10) Uani 0.5 1 d . U P . .
C53 C 1.1534(5) 0.6420(2) 0.4582(3) 0.0735(14) Uani 1 1 d . . . . .
C54 C 1.0690(6) 0.6719(2) 0.4183(4) 0.0884(17) Uani 1 1 d . . . . .
C55 C 0.9592(7) 0.6568(3) 0.3860(5) 0.116(3) Uani 1 1 d . . . . .
H55 H 0.9020 0.6784 0.3606 0.139 Uiso 1 1 calc R U . . .
C56 C 0.9223(6) 0.6096(3) 0.3872(4) 0.098(2) Uani 1 1 d . . . . .
H56 H 0.8424 0.5992 0.3638 0.118 Uiso 1 1 calc R U . . .
C57 C 1.0100(6) 0.5796(3) 0.4247(3) 0.0932(18) Uani 1 1 d . . . . .
H57 H 0.9932 0.5474 0.4260 0.112 Uiso 1 1 calc R U . . .
C58 C 1.1217(5) 0.5975(3) 0.4600(3) 0.0896(18) Uani 1 1 d . . . . .
H58 H 1.1795 0.5769 0.4872 0.108 Uiso 1 1 calc R U . . .
C59 C 0.9695(5) 0.6251(3) 0.1352(3) 0.095(2) Uani 1 1 d . . . . .
C59A C 0.9666(9) 0.6482(6) 0.0692(5) 0.094(3) Uani 0.588(5) 1 d . U P . .
C60 C 0.9664(11) 0.5950(7) 0.0770(8) 0.076(5) Uani 0.412(5) 1 d . . P . .
C61 C 0.9582(6) 0.6209(3) 0.0026(3) 0.091(2) Uani 1 1 d . . . . .
C61B C 0.9572(16) 0.5949(7) 0.1227(17) 0.068(6) Uani 0.294(2) 1 d . U P . .
C62 C 0.9712(11) 0.6628(5) -0.0005(6) 0.064(3) Uani 0.412(5) 1 d . . P . .
C63 C 0.9773(8) 0.6918(2) 0.0735(6) 0.076(3) Uani 1 1 d . . . . .
C64 C 0.9811(10) 0.6752(4) 0.1281(6) 0.057(3) Uani 0.412(5) 1 d . . P . .
C61A C 0.951(2) 0.5729(7) 0.1101(15) 0.094(8) Uani 0.294(2) 1 d D U P . .
C62A C 0.9306(14) 0.5457(8) 0.0371(8) 0.079(6) Uani 0.294(2) 1 d D U P . .
C63A C 0.940(3) 0.6052(16) 0.034(3) 0.129(11) Uani 0.294(2) 1 d . U P . .
Cl5 Cl 0.9670(3) 0.60605(16) 0.21919(14) 0.0630(11) Uani 0.412(5) 1 d . . P . .
Cl6 Cl 0.9609(3) 0.53902(13) 0.0840(2) 0.0732(11) Uani 0.412(5) 1 d . . P . .
Cl5A Cl 0.9892(6) 0.7124(3) 0.0701(3) 0.0744(17) Uani 0.294(2) 1 d . . P . .
Cl6A Cl 0.9785(5) 0.6637(3) 0.2145(2) 0.068(2) Uani 0.2058(16) 1 d . . P . .
Cl6C Cl 0.9697(9) 0.6337(6) 0.2107(5) 0.033(2) Uani 0.0882(7) 1 d . . P . .
Cl5B Cl 0.9105(9) 0.5687(3) -0.0216(5) 0.156(3) Uani 0.323(3) 1 d . U P . .
Cl6B Cl 0.9426(9) 0.5467(5) 0.1331(8) 0.155(4) Uani 0.265(2) 1 d . U P . .

loop_
_atom_site_aniso_label
_atom_site_aniso_U_11
_atom_site_aniso_U_22
_atom_site_aniso_U_33
_atom_site_aniso_U_23
_atom_site_aniso_U_13
_atom_site_aniso_U_12
Co1 0.0343(2) 0.0323(2) 0.02671(18) -0.00311(14) 0.00401(15) 0.00436(15)
C1 0.0328(14) 0.0342(14) 0.0306(13) -0.0009(11) 0.0095(11) 0.0049(11)
C2 0.0346(15) 0.0484(17) 0.0281(13) 0.0015(12) 0.0049(11) 0.0095(13)
C3 0.0343(16) 0.055(2) 0.0435(17) -0.0198(15) -0.0020(13) 0.0067(14)
C4 0.0363(16) 0.0341(16) 0.064(2) -0.0013(15) 0.0019(15) -0.0011(13)
C5 0.0376(16) 0.0413(16) 0.0397(16) 0.0054(13) 0.0110(13) -0.0002(13)
C6 0.0458(18) 0.0395(17) 0.054(2) -0.0114(15) 0.0158(15) 0.0017(14)
C7 0.051(2) 0.076(3) 0.0373(17) 0.0215(17) 0.0068(15) 0.0152(19)
C8 0.055(2) 0.106(4) 0.067(3) -0.054(3) -0.011(2) 0.016(2)
C9 0.052(2) 0.0367(19) 0.131(5) 0.003(2) 0.007(3) -0.0038(17)
C10 0.059(2) 0.082(3) 0.0409(19) 0.0205(19) 0.0147(17) -0.001(2)
C11 0.035(4) 0.031(3) 0.031(7) 0.000(3) 0.004(3) 0.003(2)
C12 0.036(3) 0.038(6) 0.034(4) 0.002(4) 0.008(3) 0.003(4)
C13 0.033(2) 0.051(5) 0.040(5) -0.011(4) 0.009(3) 0.003(4)
C14 0.034(3) 0.040(3) 0.048(5) -0.002(4) 0.006(3) 0.007(2)
C15 0.039(4) 0.040(4) 0.032(6) 0.001(4) 0.004(4) 0.007(3)
C17 0.046(3) 0.062(4) 0.055(3) 0.019(3) 0.010(2) -0.004(3)
C18 0.054(3) 0.096(5) 0.046(3) -0.021(3) 0.018(2) 0.001(3)
C19 0.049(3) 0.043(3) 0.084(5) -0.011(3) 0.004(3) 0.012(2)
C20 0.053(3) 0.061(4) 0.044(4) 0.017(3) -0.005(3) 0.001(3)
C11A 0.018(9) 0.11(3) 0.017(11) -0.011(13) -0.007(7) 0.001(12)
C12A 0.031(8) 0.032(15) 0.07(2) -0.011(11) 0.009(11) 0.007(9)
C13A 0.029(7) 0.057(16) 0.042(10) 0.015(14) 0.016(6) 0.010(11)
C14A 0.034(7) 0.034(13) 0.035(13) -0.004(9) 0.015(10) 0.005(7)
C15A 0.031(7) 0.043(15) 0.016(13) 0.008(12) 0.009(9) 0.021(8)
C17A 0.053(10) 0.053(11) 0.117(19) 0.023(11) 0.030(12) 0.003(9)
C18A 0.050(9) 0.13(2) 0.026(7) 0.011(10) 0.014(6) 0.008(11)
C19A 0.048(10) 0.061(12) 0.093(17) -0.034(12) 0.009(10) 0.017(8)
C20A 0.061(12) 0.093(19) 0.045(12) 0.022(11) 0.010(10) 0.015(12)
Sn1 0.03748(11) 0.03121(10) 0.02276(10) -0.00154(7) 0.00496(7) -0.00001(8)
Cl1 0.0472(4) 0.0373(3) 0.0260(3) 0.0026(3) 0.0075(3) -0.0019(3)
Cl2 0.0522(4) 0.0396(4) 0.0296(3) 0.0051(3) 0.0084(3) -0.0018(3)
N1 0.0579(17) 0.0357(13) 0.0256(11) -0.0037(10) 0.0044(11) -0.0084(12)
N2 0.077(2) 0.0351(13) 0.0262(12) 0.0031(10) 0.0179(13) 0.0075(13)
N3 0.0418(14) 0.0381(13) 0.0264(11) -0.0017(10) 0.0075(10) 0.0063(11)
N4 0.0405(14) 0.0464(14) 0.0237(11) 0.0003(10) 0.0055(10) -0.0027(11)
N5 0.0409(13) 0.0320(12) 0.0267(11) -0.0022(9) 0.0088(10) 0.0024(10)
N6 0.0458(15) 0.0427(14) 0.0383(14) 0.0112(11) 0.0162(12) 0.0111(12)
N7 0.0352(13) 0.0498(15) 0.0322(12) 0.0049(11) 0.0050(10) 0.0002(11)
N8 0.0547(18) 0.0631(19) 0.0293(13) 0.0069(13) 0.0008(12) -0.0233(15)
C21 0.062(2) 0.0520(19) 0.0252(14) 0.0044(13) 0.0051(14) -0.0235(17)
C22 0.073(19) 0.021(7) 0.029(9) -0.003(5) 0.027(9) -0.014(8)
C23 0.047(11) 0.032(8) 0.028(7) 0.009(6) 0.011(8) -0.002(10)
C24 0.081(3) 0.0312(15) 0.0238(13) 0.0003(11) 0.0158(15) -0.0035(15)
C25 0.057(2) 0.0394(16) 0.0271(13) 0.0060(12) 0.0172(13) 0.0116(14)
C26 0.053(2) 0.057(2) 0.0330(15) 0.0160(14) 0.0189(14) 0.0189(16)
C27 0.0425(17) 0.062(2) 0.0296(14) 0.0153(14) 0.0111(12) 0.0106(15)
C28 0.0396(16) 0.0496(18) 0.0241(13) 0.0045(12) 0.0074(11) 0.0021(13)
C29 0.0461(17) 0.0365(15) 0.0211(12) -0.0005(10) 0.0076(11) -0.0080(12)
C30 0.059(2) 0.0359(15) 0.0230(12) 0.0009(11) 0.0124(12) -0.0065(14)
C31 0.069(2) 0.0305(14) 0.0245(13) 0.0027(11) 0.0175(13) 0.0003(14)
C32 0.0534(19) 0.0323(14) 0.0270(13) 0.0038(11) 0.0149(12) 0.0055(13)
C33 0.0425(17) 0.0515(19) 0.0373(16) 0.0143(14) 0.0120(13) 0.0079(14)
C34 0.0390(18) 0.071(3) 0.051(2) 0.0311(19) 0.0119(15) 0.0082(17)
C35 0.0401(18) 0.079(3) 0.0422(18) 0.0232(18) 0.0023(14) -0.0087(18)
C36 0.0392(17) 0.069(2) 0.0324(15) 0.0132(15) 0.0021(13) -0.0123(16)
C37 0.064(13) 0.042(9) 0.027(7) 0.006(6) 0.008(8) -0.009(8)
C38 0.052(14) 0.033(7) 0.034(7) -0.005(5) -0.011(12) -0.009(11)
C39 0.061(13) 0.019(5) 0.037(9) -0.007(5) 0.013(9) -0.006(7)
C40 0.047(9) 0.018(5) 0.020(5) -0.001(3) 0.008(5) -0.001(5)
C22A 0.082(14) 0.058(9) 0.019(4) 0.002(4) 0.013(6) -0.033(8)
C23A 0.087(15) 0.032(7) 0.020(4) -0.002(4) 0.015(9) -0.021(11)
C37A 0.096(12) 0.056(9) 0.033(4) 0.006(5) -0.001(7) -0.042(8)
C38A 0.096(12) 0.053(6) 0.031(4) 0.001(4) -0.003(6) -0.039(8)
C39A 0.101(17) 0.042(8) 0.032(5) -0.002(4) 0.005(12) -0.022(12)
C40A 0.083(10) 0.042(4) 0.030(4) 0.005(3) 0.012(5) -0.008(6)
C41 0.076(3) 0.073(3) 0.050(2) 0.024(2) 0.030(2) 0.035(2)
C42 0.065(3) 0.102(4) 0.065(3) 0.037(3) 0.033(2) 0.045(3)
C43 0.045(2) 0.120(4) 0.058(2) 0.047(3) 0.0215(19) 0.028(2)
C44 0.0420(19) 0.088(3) 0.0381(17) 0.0232(18) 0.0101(14) 0.0093(19)
C45 0.077(3) 0.0480(19) 0.0290(15) -0.0048(14) 0.0079(16) -0.0153(18)
C46 0.105(4) 0.050(2) 0.0360(18) -0.0131(16) 0.009(2) -0.020(2)
C47 0.126(4) 0.0385(18) 0.0347(18) -0.0079(14) 0.026(2) 0.000(2)
C48 0.087(3) 0.0358(16) 0.0337(16) 0.0036(13) 0.0269(17) 0.0085(17)
C49 0.048(2) 0.079(3) 0.076(3) 0.038(2) 0.016(2) 0.014(2)
C50 0.042(2) 0.109(4) 0.095(4) 0.061(4) 0.020(2) 0.020(3)
C51 0.039(2) 0.121(5) 0.075(3) 0.051(3) -0.001(2) -0.008(3)
C52 0.044(2) 0.113(4) 0.048(2) 0.036(2) -0.0012(17) -0.017(2)
Cl3 0.305(14) 0.374(16) 0.207(9) 0.058(10) 0.015(9) -0.134(12)
Cl3A 0.0474(10) 0.124(2) 0.0456(11) 0.0464(13) -0.0217(9) -0.0534(13)
Cl4 0.277(14) 0.272(14) 0.44(2) -0.088(14) 0.119(13) -0.047(11)
Cl4A 0.0399(11) 0.0500(12) 0.147(3) -0.0263(15) -0.0048(14) 0.0072(9)
C53 0.053(3) 0.118(4) 0.051(2) 0.004(3) 0.0136(19) -0.019(3)
C54 0.070(3) 0.101(4) 0.096(4) -0.032(3) 0.015(3) 0.002(3)
C55 0.083(4) 0.112(6) 0.143(7) -0.029(5) -0.015(4) 0.014(4)
C56 0.073(4) 0.105(5) 0.111(5) 0.001(4) -0.008(3) -0.002(3)
C57 0.081(4) 0.117(5) 0.082(4) -0.004(4) 0.013(3) -0.019(4)
C58 0.062(3) 0.132(5) 0.075(3) 0.023(3) 0.008(2) -0.019(3)
C59 0.054(3) 0.168(8) 0.069(3) 0.045(4) 0.027(3) 0.035(4)
C59A 0.055(4) 0.166(8) 0.061(5) 0.028(6) 0.013(4) 0.027(5)
C60 0.040(6) 0.141(17) 0.050(7) 0.025(9) 0.015(5) 0.022(7)
C61 0.064(3) 0.154(7) 0.060(3) 0.014(4) 0.025(3) 0.013(4)
C61B 0.042(7) 0.024(7) 0.140(19) -0.028(10) 0.016(9) -0.004(7)
C62 0.060(6) 0.073(7) 0.058(6) 0.016(5) 0.004(5) 0.023(6)
C63 0.045(3) 0.053(3) 0.124(7) 0.001(4) -0.003(3) 0.018(3)
C64 0.049(5) 0.063(6) 0.062(6) -0.002(5) 0.015(5) 0.019(5)
C61A 0.087(12) 0.039(10) 0.162(18) 0.068(12) 0.036(12) 0.008(9)
C62A 0.048(7) 0.149(17) 0.042(7) 0.059(10) 0.010(6) 0.019(9)
C63A 0.103(16) 0.160(19) 0.122(18) 0.035(17) 0.008(15) -0.024(15)
Cl5 0.0496(14) 0.101(3) 0.0401(13) 0.0068(15) 0.0117(10) 0.0135(15)
Cl6 0.0637(18) 0.079(2) 0.080(3) 0.0104(17) 0.0220(17) -0.0081(15)
Cl5A 0.055(3) 0.112(5) 0.056(2) -0.007(3) 0.0072(18) 0.026(4)
Cl6A 0.042(2) 0.137(7) 0.027(2) 0.007(3) 0.0107(17) 0.026(4)
Cl6C 0.032(4) 0.049(5) 0.018(3) 0.024(4) -0.001(3) 0.001(5)
Cl5B 0.178(7) 0.153(6) 0.157(6) 0.043(5) 0.089(5) 0.056(5)
Cl6B 0.096(6) 0.203(11) 0.166(10) -0.001(8) 0.020(6) 0.012(6)

loop_
_atom_type_symbol
_atom_type_description
_atom_type_scat_dispersion_real
_atom_type_scat_dispersion_imag
_atom_type_scat_source
C C 0.0033 0.0016 'International Tables Vol C Tables 4.2.6.8 and 6.1.1.4'
H H 0.0000 0.0000 'International Tables Vol C Tables 4.2.6.8 and 6.1.1.4'
N N 0.0061 0.0033 'International Tables Vol C Tables 4.2.6.8 and 6.1.1.4'
Cl Cl 0.1930 0.2530 'International Tables Vol C Tables 4.2.6.8 and 6.1.1.4'
Co Co 0.2450 1.4830 'International Tables Vol C Tables 4.2.6.8 and 6.1.1.4'
Sn Sn -0.4940 2.1690 'International Tables Vol C Tables 4.2.6.8 and 6.1.1.4'

loop_
_geom_angle_atom_site_label_1
_geom_angle_atom_site_label_2
_geom_angle_atom_site_label_3
_geom_angle
C12 Co1 C11 40.8(5)
C12 Co1 C13 41.4(3)
C11 Co1 C13 68.7(4)
C15A Co1 C14A 40.5(9)
C15A Co1 C2 173.3(13)
C12 Co1 C2 109.0(4)
C11 Co1 C2 128.8(3)
C13 Co1 C2 119.8(3)
C14A Co1 C2 140.2(9)
C15A Co1 C1 137.9(7)
C12 Co1 C1 119.1(3)
C11 Co1 C1 108.1(3)
C13 Co1 C1 154.1(3)
C14A Co1 C1 177.4(7)
C2 Co1 C1 41.03(11)
C15A Co1 C3 145.3(12)
C12 Co1 C3 129.0(3)
C11 Co1 C3 167.3(4)
C13 Co1 C3 108.5(2)
C14A Co1 C3 113.8(8)
C2 Co1 C3 40.79(14)
C1 Co1 C3 68.63(12)
C15A Co1 C5 114.6(9)
C12 Co1 C5 152.2(3)
C11 Co1 C5 117.6(4)
C13 Co1 C5 164.3(3)
C14A Co1 C5 140.5(8)
C2 Co1 C5 68.81(13)
C1 Co1 C5 40.73(12)
C3 Co1 C5 68.52(14)
C15A Co1 C4 117.9(13)
C12 Co1 C4 166.3(3)
C11 Co1 C4 151.0(5)
C13 Co1 C4 127.1(3)
C14A Co1 C4 113.9(7)
C2 Co1 C4 68.57(14)
C1 Co1 C4 68.54(13)
C3 Co1 C4 40.52(15)
C5 Co1 C4 40.79(14)
C12 Co1 C14 69.3(4)
C11 Co1 C14 68.5(4)
C13 Co1 C14 40.9(3)
C2 Co1 C14 153.0(3)
C1 Co1 C14 163.9(3)
C3 Co1 C14 118.2(3)
C5 Co1 C14 125.7(3)
C4 Co1 C14 106.4(3)
C12 Co1 C15 69.6(5)
C11 Co1 C15 41.1(6)
C13 Co1 C15 69.1(3)
C2 Co1 C15 165.8(4)
C1 Co1 C15 126.4(3)
C3 Co1 C15 150.8(5)
C5 Co1 C15 105.5(3)
C4 Co1 C15 116.2(4)
C14 Co1 C15 40.8(3)
C5 C1 C2 108.0(3)
C5 C1 C6 125.9(3)
C2 C1 C6 126.1(3)
C5 C1 Co1 69.67(17)
C2 C1 Co1 69.38(16)
C6 C1 Co1 128.4(2)
C3 C2 C1 107.7(3)
C3 C2 C7 126.2(3)
C1 C2 C7 126.1(3)
C3 C2 Co1 69.73(18)
C1 C2 Co1 69.59(16)
C7 C2 Co1 128.2(2)
C4 C3 C2 108.3(3)
C4 C3 C8 126.4(4)
C2 C3 C8 125.2(4)
C4 C3 Co1 69.80(19)
C2 C3 Co1 69.48(18)
C8 C3 Co1 127.5(3)
C3 C4 C5 108.2(3)
C3 C4 C9 125.8(4)
C5 C4 C9 126.0(4)
C3 C4 Co1 69.7(2)
C5 C4 Co1 69.57(19)
C9 C4 Co1 128.4(3)
C1 C5 C4 107.9(3)
C1 C5 C10 126.0(3)
C4 C5 C10 126.1(3)
C1 C5 Co1 69.60(17)
C4 C5 Co1 69.65(19)
C10 C5 Co1 127.6(3)
C12 C11 C15 109.7(9)
C12 C11 C16 127.0(10)
C15 C11 C16 123.2(12)
C12 C11 Co1 69.3(8)
C15 C11 Co1 70.7(8)
C16 C11 Co1 127.6(8)
C11 C12 C13 107.2(9)
C11 C12 C17 126.1(8)
C13 C12 C17 126.7(9)
C11 C12 Co1 69.8(8)
C13 C12 Co1 69.7(6)
C17 C12 Co1 127.5(8)
C14 C13 C12 108.3(8)
C14 C13 C18 125.4(8)
C12 C13 C18 126.3(10)
C14 C13 Co1 70.6(5)
C12 C13 Co1 68.9(6)
C18 C13 Co1 128.4(5)
C13 C14 C15 108.3(10)
C13 C14 C19 126.6(8)
C15 C14 C19 125.2(10)
C13 C14 Co1 68.5(4)
C15 C14 Co1 69.6(7)
C19 C14 Co1 129.2(6)
C14 C15 C11 106.5(10)
C14 C15 C20 125.8(13)
C11 C15 C20 127.5(11)
C14 C15 Co1 69.6(6)
C11 C15 Co1 68.2(8)
C20 C15 Co1 130.4(8)
C15A C11A C16A 131(4)
C15A C11A C12A 104(3)
C16A C11A C12A 125(4)
C15A C11A Co1 67(2)
C16A C11A Co1 129(3)
C12A C11A Co1 71(2)
C13A C12A C17A 124(4)
C13A C12A C11A 108(4)
C17A C12A C11A 128(3)
C13A C12A Co1 69(2)
C17A C12A Co1 132(3)
C11A C12A Co1 67(2)
C12A C13A C14A 109(3)
C12A C13A C18A 130(3)
C14A C13A C18A 121(3)
C12A C13A Co1 72(2)
C14A C13A Co1 66.7(11)
C18A C13A Co1 126.3(16)
C15A C14A C13A 106(3)
C15A C14A C19A 124(3)
C13A C14A C19A 130(3)
C15A C14A Co1 69.1(17)
C13A C14A Co1 72.2(13)
C19A C14A Co1 124.5(15)
C14A C15A C11A 113(4)
C14A C15A C20A 128(3)
C11A C15A C20A 119(3)
C14A C15A Co1 70.4(17)
C11A C15A Co1 72(2)
C20A C15A Co1 123(2)
N3 Sn1 N7 178.67(11)
N3 Sn1 N5 89.96(10)
N7 Sn1 N5 90.47(11)
N3 Sn1 N1 89.85(11)
N7 Sn1 N1 89.69(12)
N5 Sn1 N1 178.50(10)
N3 Sn1 Cl1 90.78(7)
N7 Sn1 Cl1 90.49(8)
N5 Sn1 Cl1 89.34(7)
N1 Sn1 Cl1 92.14(8)
N3 Sn1 Cl2 88.49(7)
N7 Sn1 Cl2 90.25(8)
N5 Sn1 Cl2 89.10(7)
N1 Sn1 Cl2 89.42(8)
Cl1 Sn1 Cl2 178.28(3)
C21 N1 C24 111.8(3)
C21 N1 Sn1 124.1(3)
C24 N1 Sn1 124.1(2)
C25 N2 C24 126.2(3)
C28 N3 C25 111.4(3)
C28 N3 Sn1 124.2(2)
C25 N3 Sn1 124.2(2)
C28 N4 C29 125.5(3)
C29 N5 C32 112.2(3)
C29 N5 Sn1 124.0(2)
C32 N5 Sn1 123.8(2)
C33 N6 C32 126.2(3)
C33 N7 C36 112.4(3)
C33 N7 Sn1 123.6(2)
C36 N7 Sn1 123.7(2)
C36 N8 C21 125.7(3)
N8 C21 N1 128.4(3)
N8 C21 C22 131(2)
N1 C21 C22 100(2)
C37 C22 C23 120(3)
C37 C22 C21 130(4)
C23 C22 C21 110(4)
C24 C23 C40 138(2)
C24 C23 C22 102(4)
C40 C23 C22 120(4)
N2 C24 C23 116.5(15)
N2 C24 N1 127.7(3)
C23 C24 N1 115.8(15)
N2 C25 N3 127.9(3)
N2 C25 C26 125.6(3)
N3 C25 C26 106.5(3)
C27 C26 C41 120.7(4)
C27 C26 C25 108.0(3)
C41 C26 C25 131.3(4)
C44 C27 C26 121.0(4)
C44 C27 C28 131.3(4)
C26 C27 C28 107.7(3)
N4 C28 N3 128.2(3)
N4 C28 C27 125.4(3)
N3 C28 C27 106.4(3)
N4 C29 N5 128.0(3)
N4 C29 C30 125.5(3)
N5 C29 C30 106.4(3)
C45 C30 C31 121.1(3)
C45 C30 C29 131.4(4)
C31 C30 C29 107.5(3)
C30 C31 C48 121.2(3)
C30 C31 C32 108.0(3)
C48 C31 C32 130.8(4)
N6 C32 N5 127.5(3)
N6 C32 C31 126.6(3)
N5 C32 C31 105.9(3)
N6 C33 N7 128.1(3)
N6 C33 C34 126.0(3)
N7 C33 C34 105.8(3)
C49 C34 C35 121.7(4)
C49 C34 C33 130.4(5)
C35 C34 C33 107.9(3)
C52 C35 C34 121.1(4)
C52 C35 C36 130.7(5)
C34 C35 C36 108.1(3)
N8 C36 N7 128.2(3)
N8 C36 C35 126.1(3)
N7 C36 C35 105.7(3)
C22 C37 C38 117(3)
C39 C38 C37 124(2)
C40 C39 C38 121(2)
C39 C40 C23 117.6(18)
C23A C22A C37A 120.7(19)
C22A C23A C40A 120.5(19)
C38A C37A C22A 116.8(16)
C39A C38A C37A 121.1(13)
C38A C39A C40A 122.0(12)
C39A C40A C23A 118.8(12)
C42 C41 C26 117.8(5)
C41 C42 C43 121.7(4)
C42 C43 C44 121.2(5)
C43 C44 C27 117.6(5)
C46 C45 C30 117.3(4)
C45 C46 C47 121.5(4)
C48 C47 C46 122.2(4)
C47 C48 C31 116.7(4)
C34 C49 C50 115.9(5)
C51 C50 C49 123.0(5)
C50 C51 C52 120.9(5)
C51 C52 C35 117.5(5)
C58 C53 C54 117.9(5)
C58 C53 Cl3 127.4(8)
C54 C53 Cl3 114.5(8)
C58 C53 Cl3A 120.9(5)
C54 C53 Cl3A 121.2(5)
Cl3 C53 Cl3A 7.1(8)
C55 C54 C53 120.6(7)
C55 C54 Cl4 121.4(9)
C53 C54 Cl4 118.1(8)
C55 C54 Cl4A 120.5(6)
C53 C54 Cl4A 118.9(5)
Cl4 C54 Cl4A 2.0(8)
C54 C55 C56 122.9(7)
C57 C56 C55 116.1(6)
C58 C57 C56 118.7(7)
C53 C58 C57 123.8(6)
C61B C59 C60 38(2)
C61B C59 C59A 104(2)
C60 C59 C59A 67.6(10)
C61B C59 Cl6C 114(2)
C60 C59 Cl6C 151.0(12)
C59A C59 Cl6C 141.4(12)
C61B C59 C64 160(2)
C60 C59 C64 123.0(9)
C59A C59 C64 55.7(8)
Cl6C C59 C64 85.9(9)
C61B C59 C61A 3(2)
C60 C59 C61A 35.2(11)
C59A C59 C61A 102.1(12)
Cl6C C59 C61A 116.0(12)
C64 C59 C61A 157.9(11)
C61B C59 Cl5 84(2)
C60 C59 Cl5 121.6(10)
C59A C59 Cl5 170.6(10)
Cl6C C59 Cl5 29.5(6)
C64 C59 Cl5 115.3(7)
C61A C59 Cl5 86.7(10)
C61B C59 Cl6A 141(2)
C60 C59 Cl6A 177.7(8)
C59A C59 Cl6A 114.1(9)
Cl6C C59 Cl6A 27.4(5)
C64 C59 Cl6A 58.5(6)
C61A C59 Cl6A 143.4(10)
Cl5 C59 Cl6A 56.9(3)
C61B C59 C63A 58(2)
C60 C59 C63A 22.9(14)
C59A C59 C63A 46.5(13)
Cl6C C59 C63A 168.1(13)
C64 C59 C63A 102.1(14)
C61A C59 C63A 55.7(15)
Cl5 C59 C63A 141.9(14)
Cl6A C59 C63A 159.2(14)
C63 C59A C64 50.9(9)
C63 C59A C62 74.9(10)
C64 C59A C62 125.6(15)
C63 C59A C59 115.5(12)
C64 C59A C59 64.6(8)
C62 C59A C59 168.8(14)
C63 C59A C63A 156(2)
C64 C59A C63A 152(2)
C62 C59A C63A 82.4(19)
C59 C59A C63A 88(2)
C63 C59A C61 125.7(10)
C64 C59A C61 175.5(12)
C62 C59A C61 50.9(7)
C59 C59A C61 118.7(13)
C63A C59A C61 32.0(17)
C63 C59A C60 170.4(11)
C64 C59A C60 120.4(11)
C62 C59A C60 113.2(12)
C59 C59A C60 56.1(8)
C63A C59A C60 33.3(17)
C61 C59A C60 62.7(9)
C63 C59A C61B 143.9(12)
C64 C59A C61B 93.1(10)
C62 C59A C61B 141.1(14)
C59 C59A C61B 28.5(8)
C63A C59A C61B 59(2)
C61 C59A C61B 90.3(12)
C60 C59A C61B 28.0(7)
C63 C59A Cl5A 4.1(6)
C64 C59A Cl5A 54.2(8)
C62 C59A Cl5A 71.5(9)
C59 C59A Cl5A 118.7(10)
C63A C59A Cl5A 153.4(19)
C61 C59A Cl5A 122.3(8)
C60 C59A Cl5A 171.3(9)
C61B C59A Cl5A 147.2(10)
C63A C60 C61B 147(4)
C63A C60 C61A 142(4)
C61B C60 C61A 44.4(18)
C63A C60 C59 118(4)
C61B C60 C59 39.7(17)
C61A C60 C59 84(2)
C63A C60 C59A 65(3)
C61B C60 C59A 95(2)
C61A C60 C59A 139(3)
C59 C60 C59A 56.4(9)
C63A C60 C61 18(2)
C61B C60 C61 150(3)
C61A C60 C61 159(3)
C59 C60 C61 112.4(14)
C59A C60 C61 56.0(8)
C63A C60 Cl6 114(4)
C61B C60 Cl6 85(2)
C61A C60 Cl6 41(2)
C59 C60 Cl6 124.1(11)
C59A C60 Cl6 178.0(10)
C61 C60 Cl6 123.4(13)
C63A C60 C62A 82(4)
C61B C60 C62A 113(2)
C61A C60 C62A 69(2)
C59 C60 C62A 152.2(13)
C59A C60 C62A 146.4(12)
C61 C60 C62A 92.2(11)
Cl6 C60 C62A 32.4(6)
C63A C60 Cl6B 139(3)
C61B C60 Cl6B 51.7(17)
C61A C60 Cl6B 8(2)
C59 C60 Cl6B 91.4(10)
C59A C60 Cl6B 146.7(13)
C61 C60 Cl6B 154.0(15)
Cl6 C60 Cl6B 33.2(6)
C62A C60 Cl6B 62.5(10)
C63A C60 Cl5B 43(3)
C61B C60 Cl5B 147(2)
C61A C60 Cl5B 107(3)
C59 C60 Cl5B 158.0(11)
C59A C60 Cl5B 107.3(9)
C61 C60 Cl5B 53.0(7)
Cl6 C60 Cl5B 71.7(8)
C62A C60 Cl5B 39.5(7)
Cl6B C60 Cl5B 101.1(12)
C63A C61 C62 130(4)
C63A C61 C59A 71(4)
C62 C61 C59A 60.8(9)
C63A C61 C60 19(3)
C62 C61 C60 121.7(11)
C59A C61 C60 61.3(10)
C63A C61 Cl5B 65(4)
C62 C61 Cl5B 159.3(9)
C59A C61 Cl5B 135.2(8)
C60 C61 Cl5B 77.1(9)
C61A C61B C60 72(3)
C61A C61B C59 174(5)
C60 C61B C59 103(4)
C61A C61B Cl6B 28(3)
C60 C61B Cl6B 99(2)
C59 C61B Cl6B 158(3)
C61A C61B C63A 80(4)
C60 C61B C63A 17(2)
C59 C61B C63A 94(3)
Cl6B C61B C63A 108(2)
C61A C61B Cl6 9(2)
C60 C61B Cl6 65.9(17)
C59 C61B Cl6 166(3)
Cl6B C61B Cl6 33.8(7)
C63A C61B Cl6 76.5(19)
C61A C61B Cl5 120(4)
C60 C61B Cl5 166(2)
C59 C61B Cl5 65.8(17)
Cl6B C61B Cl5 91.8(19)
C63A C61B Cl5 159(2)
Cl6 C61B Cl5 124.3(18)
C61A C61B C59A 127(4)
C60 C61B C59A 57(2)
C59 C61B C59A 47.0(17)
Cl6B C61B C59A 155(2)
C63A C61B C59A 47.2(18)
Cl6 C61B C59A 122.5(18)
Cl5 C61B C59A 112.7(9)
C61A C61B Cl6C 144(5)
C60 C61B Cl6C 144(3)
C59 C61B Cl6C 41.5(14)
Cl6B C61B Cl6C 116(2)
C63A C61B Cl6C 135(2)
Cl6 C61B Cl6C 149(2)
Cl5 C61B Cl6C 24.4(4)
C59A C61B Cl6C 88.3(9)
C61 C62 C59A 68.4(10)
C61 C62 C63 117.9(9)
C59A C62 C63 49.6(8)
C61 C62 C63A 19.3(16)
C59A C62 C63A 49.8(16)
C63 C62 C63A 99.1(17)
C61 C62 Cl5A 134.7(9)
C59A C62 Cl5A 66.3(9)
C63 C62 Cl5A 16.8(4)
C63A C62 Cl5A 115.9(17)
Cl5A C63 C64 122.1(18)
Cl5A C63 C59A 167.4(19)
C64 C63 C59A 67.7(8)
Cl5A C63 C62 113.6(17)
C64 C63 C62 123.0(9)
C59A C63 C62 55.5(7)
C63 C64 C59A 61.4(9)
C63 C64 C59 121.1(10)
C59A C64 C59 59.6(8)
C63 C64 Cl5A 19.8(6)
C59A C64 Cl5A 81.0(9)
C59 C64 Cl5A 140.6(9)
C63 C64 Cl6A 165.8(11)
C59A C64 Cl6A 131.9(11)
C59 C64 Cl6A 72.5(7)
Cl5A C64 Cl6A 147.0(9)
C63 C64 Cl6C 166.7(11)
C59A C64 Cl6C 105.9(10)
C59 C64 Cl6C 46.4(6)
Cl5A C64 Cl6C 173.0(9)
Cl6A C64 Cl6C 26.1(4)
C61B C61A Cl6B 131(5)
C61B C61A C60 64(3)
Cl6B C61A C60 164(4)
C61B C61A Cl6 166(4)
Cl6B C61A Cl6 58.2(16)
C60 C61A Cl6 106(3)
C61B C61A C62A 140(4)
Cl6B C61A C62A 89(2)
C60 C61A C62A 77(3)
Cl6 C61A C62A 34.8(10)
C61B C61A C59 3(3)
Cl6B C61A C59 134(3)
C60 C61A C59 60.6(19)
Cl6 C61A C59 163.1(19)
C62A C61A C59 137.3(15)
C61B C61A C63A 76(4)
Cl6B C61A C63A 152(4)
C60 C61A C63A 18.2(19)
Cl6 C61A C63A 97(3)
C62A C61A C63A 64(2)
C59 C61A C63A 73.1(18)
C61B C61A Cl5 45(4)
Cl6B C61A Cl5 86(2)
C60 C61A Cl5 108(2)
Cl6 C61A Cl5 141.3(14)
C62A C61A Cl5 173.9(13)
C59 C61A Cl5 48.1(8)
C63A C61A Cl5 121(2)
Cl6 C62A Cl5B 159(3)
Cl6 C62A C61A 44.2(11)
Cl5B C62A C61A 117.9(18)
Cl6 C62A C60 73.7(15)
Cl5B C62A C60 86.1(14)
C61A C62A C60 33.4(8)
Cl6 C62A C63A 103(2)
Cl5B C62A C63A 56.9(17)
C61A C62A C63A 61.3(19)
C60 C62A C63A 29.5(15)
Cl6 C62A Cl6B 21.5(8)
Cl5B C62A Cl6B 146.7(19)
C61A C62A Cl6B 29.8(7)
C60 C62A Cl6B 63.1(10)
C63A C62A Cl6B 91(2)
C61 C63A C60 143(5)
C61 C63A C59A 77(4)
C60 C63A C59A 82(4)
C61 C63A Cl5B 86(4)
C60 C63A Cl5B 114(4)
C59A C63A Cl5B 163(3)
C61 C63A C61B 147(5)
C60 C63A C61B 17(2)
C59A C63A C61B 73(2)
Cl5B C63A C61B 123(3)
C61 C63A C61A 161(4)
C60 C63A C61A 19(2)
C59A C63A C61A 97(3)
Cl5B C63A C61A 100(3)
C61B C63A C61A 23.4(11)
C61 C63A C62A 128(5)
C60 C63A C62A 69(3)
C59A C63A C62A 151(3)
Cl5B C63A C62A 45.9(15)
C61B C63A C62A 77.8(19)
C61A C63A C62A 54.4(15)
C61 C63A C62 30(3)
C60 C63A C62 126(4)
C59A C63A C62 47.9(14)
Cl5B C63A C62 115(3)
C61B C63A C62 121(3)
C61A C63A C62 144(3)
C62A C63A C62 158(3)
C61 C63A C59 122(4)
C60 C63A C59 39(3)
C59A C63A C59 45.7(16)
Cl5B C63A C59 151(3)
C61B C63A C59 27.8(10)
C61A C63A C59 51.2(17)
C62A C63A C59 106(2)
C62 C63A C59 93(2)
C61 C63A Cl6 145(5)
C60 C63A Cl6 44(3)
C59A C63A Cl6 126(3)
Cl5B C63A Cl6 70.3(18)
C61B C63A Cl6 54.2(13)
C61A C63A Cl6 31.1(12)
C62A C63A Cl6 24.6(8)
C62 C63A Cl6 163(2)
C59 C63A Cl6 81.6(16)
Cl6C Cl5 C59 59.2(9)
Cl6C Cl5 Cl6A 8.1(7)
C59 Cl5 Cl6A 67.0(4)
Cl6C Cl5 C61B 89.0(11)
C59 Cl5 C61B 29.9(7)
Cl6A Cl5 C61B 96.9(7)
Cl6C Cl5 C61A 104.2(9)
C59 Cl5 C61A 45.2(5)
Cl6A Cl5 C61A 112.1(4)
C61B Cl5 C61A 15.3(7)
Cl6C Cl5 Cl6B 126.2(9)
C59 Cl5 Cl6B 67.3(5)
Cl6A Cl5 Cl6B 134.2(4)
C61B Cl5 Cl6B 37.4(7)
C61A Cl5 Cl6B 22.1(4)
C62A Cl6 Cl6B 138.9(14)
C62A Cl6 C61A 101.0(15)
Cl6B Cl6 C61A 49.4(13)
C62A Cl6 C60 74.0(16)
Cl6B Cl6 C60 82.2(11)
C61A Cl6 C60 32.9(12)
C62A Cl6 C61B 100(2)
Cl6B Cl6 C61B 53.1(13)
C61A Cl6 C61B 5.3(14)
C60 Cl6 C61B 29.3(10)
C62A Cl6 C63A 52(2)
Cl6B Cl6 C63A 100.2(17)
C61A Cl6 C63A 51.8(18)
C60 Cl6 C63A 21.6(13)
C61B Cl6 C63A 49.3(16)
C62A Cl6 Cl5B 12.5(15)
Cl6B Cl6 Cl5B 134.6(9)
C61A Cl6 Cl5B 91.1(12)
C60 Cl6 Cl5B 62.2(6)
C61B Cl6 Cl5B 89.4(11)
C63A Cl6 Cl5B 40.7(13)
C63 Cl5A C64 38.2(14)
C63 Cl5A C59A 8.5(13)
C64 Cl5A C59A 44.9(5)
C63 Cl5A C62 49.5(14)
C64 Cl5A C62 87.1(7)
C59A Cl5A C62 42.2(5)
Cl6C Cl6A C64 97.9(8)
Cl6C Cl6A Cl5 7.6(6)
C64 Cl6A Cl5 105.2(6)
Cl6C Cl6A C59 48.8(7)
C64 Cl6A C59 49.1(5)
Cl5 Cl6A C59 56.1(4)
Cl5 Cl6C Cl6A 164.3(13)
Cl5 Cl6C C59 91.4(13)
Cl6A Cl6C C59 103.7(9)
Cl5 Cl6C C64 139.0(12)
Cl6A Cl6C C64 56.0(7)
C59 Cl6C C64 47.7(6)
Cl5 Cl6C C61B 66.6(13)
Cl6A Cl6C C61B 128.6(12)
C59 Cl6C C61B 25.0(9)
C64 Cl6C C61B 72.6(10)
C62A Cl5B C63A 77(2)
C62A Cl5B C61 103.9(13)
C63A Cl5B C61 28.9(15)
C62A Cl5B C60 54.4(13)
C63A Cl5B C60 23.1(16)
C61 Cl5B C60 49.9(7)
C62A Cl5B Cl6 8.9(11)
C63A Cl5B Cl6 69.0(17)
C61 Cl5B Cl6 95.2(6)
C60 Cl5B Cl6 46.1(6)
C61A Cl6B Cl6 72(2)
C61A Cl6B C61B 21(3)
Cl6 Cl6B C61B 93.2(16)
C61A Cl6B C62A 62(2)
Cl6 Cl6B C62A 19.7(7)
C61B Cl6B C62A 82.7(16)
C61A Cl6B C60 8(2)
Cl6 Cl6B C60 64.5(10)
C61B Cl6B C60 28.8(11)
C62A Cl6B C60 54.5(10)
C61A Cl6B Cl5 72(2)
Cl6 Cl6B Cl5 141.6(12)
C61B Cl6B Cl5 50.9(14)
C62A Cl6B Cl5 133.5(11)
C60 Cl6B Cl5 79.4(9)

loop_
_geom_bond_atom_site_label_1
_geom_bond_atom_site_label_2
_geom_bond_distance
Co1 C15A 2.02(4)
Co1 C12 2.022(13)
Co1 C11 2.029(13)
Co1 C13 2.033(7)
Co1 C14A 2.03(2)
Co1 C2 2.047(3)
Co1 C1 2.050(3)
Co1 C3 2.050(3)
Co1 C5 2.051(3)
Co1 C4 2.052(3)
Co1 C14 2.062(8)
Co1 C15 2.062(14)
C1 C5 1.427(4)
C1 C2 1.436(4)
C1 C6 1.492(4)
C2 C3 1.428(5)
C2 C7 1.494(5)
C3 C4 1.421(5)
C3 C8 1.492(5)
C4 C5 1.430(5)
C4 C9 1.506(5)
C5 C10 1.489(5)
C11 C12 1.413(17)
C11 C15 1.44(2)
C11 C16 1.514(12)
C12 C13 1.434(10)
C12 C17 1.495(13)
C13 C14 1.431(10)
C13 C18 1.499(9)
C14 C15 1.436(12)
C14 C19 1.506(11)
C15 C20 1.491(13)
C11A C15A 1.42(6)
C11A C16A 1.43(5)
C11A C12A 1.50(6)
C12A C13A 1.41(3)
C12A C17A 1.49(5)
C13A C14A 1.45(3)
C13A C18A 1.54(3)
C14A C15A 1.40(3)
C14A C19A 1.50(3)
C15A C20A 1.51(4)
Sn1 N3 2.044(3)
Sn1 N7 2.049(3)
Sn1 N5 2.050(2)
Sn1 N1 2.051(3)
Sn1 Cl1 2.4650(7)
Sn1 Cl2 2.5048(8)
N1 C21 1.373(5)
N1 C24 1.382(5)
N2 C25 1.317(5)
N2 C24 1.338(5)
N3 C28 1.382(4)
N3 C25 1.389(4)
N4 C28 1.322(4)
N4 C29 1.349(4)
N5 C29 1.375(4)
N5 C32 1.379(4)
N6 C33 1.321(5)
N6 C32 1.351(4)
N7 C33 1.383(5)
N7 C36 1.391(4)
N8 C36 1.318(5)
N8 C21 1.329(5)
C21 C22 1.56(3)
C22 C37 1.38(6)
C22 C23 1.46(5)
C23 C24 1.34(5)
C23 C40 1.42(6)
C25 C26 1.457(5)
C26 C27 1.395(6)
C26 C41 1.398(5)
C27 C44 1.390(5)
C27 C28 1.467(5)
C29 C30 1.443(4)
C30 C45 1.398(5)
C30 C31 1.404(5)
C31 C48 1.408(4)
C31 C32 1.444(5)
C33 C34 1.470(5)
C34 C49 1.392(6)
C34 C35 1.397(6)
C35 C52 1.394(6)
C35 C36 1.466(6)
C37 C38 1.39(3)
C38 C39 1.38(2)
C39 C40 1.36(3)
C22A C23A 1.37(3)
C22A C37A 1.43(3)
C23A C40A 1.38(3)
C37A C38A 1.39(2)
C38A C39A 1.359(15)
C39A C40A 1.373(15)
C41 C42 1.373(8)
C42 C43 1.382(8)
C43 C44 1.390(6)
C45 C46 1.388(6)
C46 C47 1.391(7)
C47 C48 1.385(6)
C49 C50 1.401(7)
C50 C51 1.371(9)
C51 C52 1.391(8)
Cl3 C53 1.569(13)
Cl3A C53 1.743(5)
Cl4 C54 1.567(15)
Cl4A C54 1.795(8)
C53 C58 1.332(9)
C53 C54 1.386(8)
C54 C55 1.313(9)
C55 C56 1.421(10)
C56 C57 1.389(9)
C57 C58 1.377(8)
C59 C61B 0.909(15)
C59 C60 1.39(2)
C59 C59A 1.394(11)
C59 Cl6C 1.428(12)
C59 C64 1.460(15)
C59 C61A 1.58(2)
C59 Cl5 1.662(6)
C59 Cl6A 1.842(11)
C59 C63A 1.95(5)
C59A C63 1.268(17)
C59A C64 1.335(17)
C59A C62 1.372(14)
C59A C63A 1.41(5)
C59A C61 1.462(15)
C59A C60 1.55(3)
C59A C61B 1.85(3)
C59A Cl5A 1.870(17)
C60 C63A 0.86(4)
C60 C61B 0.87(3)
C60 C61A 0.92(2)
C60 C61 1.567(15)
C60 Cl6 1.62(2)
C60 C62A 1.63(3)
C60 Cl6B 1.78(2)
C60 Cl5B 2.00(2)
C61 C63A 0.79(4)
C61 C62 1.220(14)
C61 Cl5B 1.636(14)
C61B C61A 0.68(2)
C61B Cl6B 1.42(2)
C61B C63A 1.66(5)
C61B Cl6 1.772(16)
C61B Cl5 1.81(3)
C61B Cl6C 1.98(3)
C62 C63 1.608(16)
C62 C63A 1.83(4)
C62 Cl5A 1.936(15)
C63 Cl5A 0.612(9)
C63 C64 1.119(14)
C64 Cl5A 1.535(14)
C64 Cl6A 1.647(13)
C64 Cl6C 1.968(15)
C61A Cl6B 0.881(17)
C61A Cl6 1.11(3)
C61A C62A 1.56(3)
C61A C63A 1.68(5)
C61A Cl5 2.23(3)
C62A Cl6 0.907(14)
C62A Cl5B 1.272(15)
C62A C63A 1.73(5)
C62A Cl6B 1.77(2)
C63A Cl5B 1.48(5)
C63A Cl6 2.12(4)
Cl5 Cl6C 0.818(13)
Cl5 Cl6A 1.676(10)
Cl5 Cl6B 2.337(16)
Cl6 Cl6B 0.986(14)
Cl6 Cl5B 2.142(9)
Cl6A Cl6C 0.874(13)
